data_7127110
loop_
_publ_author_name
'Borah, Aditya'
'Dey, Sourav'
'Gupta, Sandeep K.'
'Walawalkar, Mrinalini G.'
'Rajaraman, Gopalan'
'Murugavel, Ramaswamy'

_publ_section_title
;
 Enhancing the barrier height for Yb(III) single-ion magnets by modulating
 axial ligand fields.
;
_journal_issue 79
_journal_name_full 'Chemical communications (Cambridge, England)'
_journal_page_first 11879
_journal_page_last 11882
_journal_paper_doi 10.1039/d0cc01370f
_journal_volume 56
_journal_year 2020
_chemical_formula_moiety '2(C74 H60 F6 O10 P4 S2 Yb), 2(C F3 O3 S), 0.5(C4 H12 O2)'
_chemical_formula_sum 'C152 H126 F18 O27 P8 S6 Yb2'
_chemical_formula_weight 3512.72
_space_group_crystal_system triclinic
_space_group_IT_number 2
_space_group_name_Hall '-P 1'
_space_group_name_H-M_alt 'P -1'
_atom_sites_solution_hydrogens geom
_audit_creation_method SHELXL-2014/7
_audit_update_record
;
2020-08-08 deposited with the CCDC.	2020-08-24 downloaded from the CCDC.
;
_cell_angle_alpha 94.5990(10)
_cell_angle_beta 108.1590(10)
_cell_angle_gamma 90.6140(10)
_cell_formula_units_Z 1
_cell_length_a 13.6979(2)
_cell_length_b 14.6330(2)
_cell_length_c 19.8834(2)
_cell_measurement_reflns_used 65893
_cell_measurement_temperature 100(2)
_cell_measurement_theta_max 26.9880
_cell_measurement_theta_min 2.1290
_cell_volume 3772.09(9)
_computing_cell_refinement 'CrysAlisPro 1.171.39.32a (Rigaku OD, 2017)'
_computing_data_collection 'CrysAlisPro 1.171.39.32a (Rigaku OD, 2017)'
_computing_data_reduction 'CrysAlisPro 1.171.39.32a (Rigaku OD, 2017)'
_computing_molecular_graphics 'OLEX2 (Dolomanov et al., 2009)'
_computing_publication_material 'DIAMOND (Crystal Impact GbR, 2005)'
_computing_structure_refinement 'SHELXL-2014/7 (Sheldrick, 2014)'
_computing_structure_solution 'ShelXT (Sheldrick, 2015)'
_diffrn_ambient_temperature 100(2)
_diffrn_measured_fraction_theta_full 0.995
_diffrn_measured_fraction_theta_max 0.995
_diffrn_measurement_device_type 'XtaLAB AFC12 (RCD3): Kappa single'
_diffrn_measurement_method '\w scans'
_diffrn_radiation_type MoK\a
_diffrn_radiation_wavelength 0.71073
_diffrn_reflns_av_R_equivalents 0.0496
_diffrn_reflns_av_unetI/netI 0.0224
_diffrn_reflns_Laue_measured_fraction_full 0.995
_diffrn_reflns_Laue_measured_fraction_max 0.995
_diffrn_reflns_limit_h_max 16
_diffrn_reflns_limit_h_min -16
_diffrn_reflns_limit_k_max 17
_diffrn_reflns_limit_k_min -17
_diffrn_reflns_limit_l_max 23
_diffrn_reflns_limit_l_min -23
_diffrn_reflns_number 143550
_diffrn_reflns_point_group_measured_fraction_full 0.995
_diffrn_reflns_point_group_measured_fraction_max 0.995
_diffrn_reflns_theta_full 24.998
_diffrn_reflns_theta_max 24.998
_diffrn_reflns_theta_min 2.492
_diffrn_source 'fine-focus sealed X-ray tube'
_exptl_absorpt_coefficient_mu 1.493
_exptl_absorpt_correction_T_max 1.00000
_exptl_absorpt_correction_T_min 0.68466
_exptl_absorpt_correction_type multi-scan
_exptl_absorpt_process_details
;
CrysAlisPro 1.171.39.32a (Rigaku Oxford Diffraction, 2017)
Empirical absorption correction using spherical harmonics,
 implemented in SCALE3 ABSPACK scaling algorithm.
;
_exptl_crystal_colour colourless
_exptl_crystal_density_diffrn 1.546
_exptl_crystal_description block
_exptl_crystal_F_000 1772
_exptl_crystal_size_max 0.15
_exptl_crystal_size_mid 0.06
_exptl_crystal_size_min 0.03
_refine_diff_density_max 1.182
_refine_diff_density_min -1.009
_refine_diff_density_rms 0.086
_refine_ls_extinction_method none
_refine_ls_goodness_of_fit_ref 1.087
_refine_ls_hydrogen_treatment constr
_refine_ls_matrix_type full
_refine_ls_number_parameters 1024
_refine_ls_number_reflns 13224
_refine_ls_number_restraints 73
_refine_ls_restrained_S_all 1.135
_refine_ls_R_factor_all 0.0394
_refine_ls_R_factor_gt 0.0375
_refine_ls_shift/su_max 0.002
_refine_ls_shift/su_mean 0.000
_refine_ls_structure_factor_coef Fsqd
_refine_ls_weighting_details 'w=1/[\s^2^(Fo^2^)+(0.0459P)^2^+7.6113P] where P=(Fo^2^+2Fc^2^)/3'
_refine_ls_weighting_scheme calc
_refine_ls_wR_factor_gt 0.0933
_refine_ls_wR_factor_ref 0.0955
_reflns_Friedel_coverage 0.000
_reflns_number_gt 12628
_reflns_number_total 13224
_reflns_threshold_expression 'I > 2\s(I)'
_cod_data_source_file d0cc01370f2.cif
_cod_data_source_block Yb_2
_cod_depositor_comments 'Adding full bibliography for 7127109--7127111.cif.'
_cod_original_cell_volume 3772.08(9)
_cod_database_code 7127110
_shelx_shelxl_version_number 2014/7
_shelx_space_group_comment
;
The symmetry employed for this shelxl refinement is uniquely defined
by the following loop, which should always be used as a source of
symmetry information in preference to the above space-group names.
They are only intended as comments.
;

loop_
_space_group_symop_operation_xyz
'x, y, z'
'-x, -y, -z'

loop_
_atom_site_label
_atom_site_type_symbol
_atom_site_fract_x
_atom_site_fract_y
_atom_site_fract_z
_atom_site_U_iso_or_equiv
_atom_site_adp_type
_atom_site_occupancy
_atom_site_site_symmetry_order
_atom_site_calc_flag
_atom_site_refinement_flags_posn
_atom_site_refinement_flags_adp
_atom_site_refinement_flags_occupancy
_atom_site_disorder_assembly
_atom_site_disorder_group
Yb1 Yb 0.19122(2) 0.73662(2) 0.27147(2) 0.02537(6) Uani 1 1 d . . . . .
S1 S 0.40636(8) 0.75821(8) 0.43148(5) 0.0408(2) Uani 1 1 d . . . . .
P2 P 0.25047(7) 0.51650(6) 0.19409(5) 0.0300(2) Uani 1 1 d . . . . .
P3 P 0.33849(7) 0.87133(7) 0.18585(5) 0.0313(2) Uani 1 1 d . . . . .
P1 P 0.09578(7) 0.61568(6) 0.39650(5) 0.0298(2) Uani 1 1 d . . . . .
P4 P 0.07770(7) 0.94773(6) 0.31625(5) 0.0317(2) Uani 1 1 d . . . . .
F2 F 0.5619(2) 0.6905(2) 0.3971(2) 0.0864(11) Uani 1 1 d . . . . .
F1 F 0.5449(2) 0.8324(2) 0.38412(18) 0.0756(9) Uani 1 1 d . . . . .
F3 F 0.6019(2) 0.7879(2) 0.48984(18) 0.0821(10) Uani 1 1 d . . . . .
O4 O 0.13977(18) 0.86337(16) 0.31539(13) 0.0308(5) Uani 1 1 d . . . . .
O3 O 0.2631(2) 0.81916(17) 0.21147(14) 0.0344(6) Uani 1 1 d . . . . .
O1 O 0.1323(2) 0.66193(17) 0.34323(13) 0.0338(6) Uani 1 1 d . . . . .
O5 O 0.3449(2) 0.7457(2) 0.35661(14) 0.0392(6) Uani 1 1 d . . . . .
O7 O 0.4091(3) 0.6781(3) 0.46797(19) 0.0714(11) Uani 1 1 d . . . . .
O6 O 0.3932(3) 0.8443(3) 0.46495(19) 0.0715(11) Uani 1 1 d . . . . .
O2 O 0.23753(19) 0.61085(17) 0.22613(13) 0.0317(5) Uani 1 1 d . . . . .
O8 O 0.0375(2) 0.7288(2) 0.18896(15) 0.0460(7) Uani 1 1 d . . . . .
C39 C 0.5327(4) 0.6637(4) 0.1933(3) 0.0621(13) Uani 1 1 d . . . . .
H39 H 0.5547 0.6140 0.2216 0.075 Uiso 1 1 calc R U . . .
C4 C -0.2505(4) 0.5589(4) 0.3260(3) 0.0661(15) Uani 1 1 d . . . . .
H4 H -0.3217 0.5424 0.3119 0.079 Uiso 1 1 calc R U . . .
C0AA C -0.0422(3) 0.6033(3) 0.3682(2) 0.0341(8) Uani 1 1 d . . . . .
C2 C -0.0920(3) 0.5672(3) 0.2990(2) 0.0464(10) Uani 1 1 d . . . . .
H2 H -0.0548 0.5585 0.2660 0.056 Uiso 1 1 calc R U . . .
C10 C 0.1961(4) 0.7738(3) 0.6156(2) 0.0499(11) Uani 1 1 d . . . . .
H10 H 0.2148 0.8074 0.6609 0.060 Uiso 1 1 calc R U . . .
C5 C -0.2026(4) 0.5972(4) 0.3931(3) 0.0617(14) Uani 1 1 d . . . . .
H5 H -0.2408 0.6083 0.4253 0.074 Uiso 1 1 calc R U . . .
C11 C 0.1800(4) 0.6799(3) 0.6098(2) 0.0517(11) Uani 1 1 d . . . . .
H11 H 0.1885 0.6485 0.6511 0.062 Uiso 1 1 calc R U . . .
C53 C 0.4353(4) 1.0457(3) 0.3645(3) 0.0516(11) Uani 1 1 d . . . . .
H53 H 0.4145 1.0605 0.4053 0.062 Uiso 1 1 calc R U . . .
C12 C 0.1515(4) 0.6316(3) 0.5435(2) 0.0446(10) Uani 1 1 d . . . . .
H12 H 0.1406 0.5669 0.5395 0.054 Uiso 1 1 calc R U . . .
C3 C -0.1964(4) 0.5438(4) 0.2781(3) 0.0623(14) Uani 1 1 d . . . . .
H3 H -0.2305 0.5175 0.2312 0.075 Uiso 1 1 calc R U . . .
C69 C 0.0877(4) 1.0608(4) 0.1403(3) 0.0662(14) Uani 1 1 d . . . . .
H69 H 0.0731 1.0418 0.0912 0.079 Uiso 1 1 calc R U . . .
C61 C -0.0570(3) 0.9185(3) 0.2901(2) 0.0353(8) Uani 1 1 d . . . . .
C37 C 0.4293(2) 0.7939(2) 0.1699(2) 0.0300(8) Uani 1 1 d . . . . .
C63 C -0.1917(3) 0.8080(3) 0.2821(2) 0.0462(10) Uani 1 1 d . . . . .
H63 H -0.2130 0.7488 0.2898 0.055 Uiso 1 1 calc R U . . .
C41 C 0.5374(5) 0.7441(4) 0.0967(3) 0.0711(15) Uani 1 1 d . . . . .
H41 H 0.5635 0.7511 0.0583 0.085 Uiso 1 1 calc R U . . .
C15 C 0.2837(4) 0.4010(3) 0.4306(2) 0.0493(11) Uani 1 1 d . . . . .
H15 H 0.3554 0.3920 0.4428 0.059 Uiso 1 1 calc R U . . .
C55 C 0.1172(3) 1.0052(2) 0.4045(2) 0.0364(8) Uani 1 1 d . . . . .
C73 C 0.5361(3) 0.7682(3) 0.4241(3) 0.0547(12) Uani 1 1 d . . . . .
C59 C 0.0885(5) 1.1072(4) 0.4964(3) 0.0695(16) Uani 1 1 d . . . . .
H59 H 0.0446 1.1455 0.5138 0.083 Uiso 1 1 calc R U . . .
C17 C 0.1126(4) 0.3375(3) 0.4023(2) 0.0451(10) Uani 1 1 d . . . . .
H17 H 0.0669 0.2857 0.3948 0.054 Uiso 1 1 calc R U . . .
C42 C 0.4669(4) 0.8051(4) 0.1092(3) 0.0574(12) Uani 1 1 d . . . . .
H42 H 0.4435 0.8531 0.0793 0.069 Uiso 1 1 calc R U . . .
C18 C 0.0746(3) 0.4251(3) 0.3960(2) 0.0376(9) Uani 1 1 d . . . . .
H18 H 0.0027 0.4334 0.3845 0.045 Uiso 1 1 calc R U . . .
C67 C 0.0974(3) 1.0280(3) 0.2579(2) 0.0384(9) Uani 1 1 d . . . . .
C19 C 0.1334(3) 0.4488(3) 0.1680(2) 0.0338(8) Uani 1 1 d . . . . .
C71 C 0.1453(6) 1.1772(4) 0.2354(4) 0.091(2) Uani 1 1 d . . . . .
H71 H 0.1701 1.2383 0.2522 0.109 Uiso 1 1 calc R U . . .
C43 C 0.2752(3) 0.9221(3) 0.1054(2) 0.0407(9) Uani 1 1 d . . . . .
C36 C 0.4171(3) 0.5073(3) 0.3145(2) 0.0433(9) Uani 1 1 d . . . . .
H36 H 0.4157 0.5723 0.3195 0.052 Uiso 1 1 calc R U . . .
C45 C 0.1578(6) 0.9029(5) -0.0129(3) 0.086(2) Uani 1 1 d . . . . .
H45 H 0.1098 0.8655 -0.0500 0.103 Uiso 1 1 calc R U . . .
C38 C 0.4640(3) 0.7235(3) 0.2088(2) 0.0441(10) Uani 1 1 d . . . . .
H38 H 0.4407 0.7146 0.2482 0.053 Uiso 1 1 calc R U . . .
C47 C 0.2497(5) 1.0434(5) 0.0285(4) 0.096(2) Uani 1 1 d . . . . .
H47 H 0.2650 1.1042 0.0203 0.116 Uiso 1 1 calc R U . . .
C40 C 0.5695(4) 0.6743(4) 0.1386(3) 0.0672(15) Uani 1 1 d . . . . .
H40 H 0.6178 0.6330 0.1295 0.081 Uiso 1 1 calc R U . . .
C49 C 0.4098(3) 0.9579(3) 0.2527(2) 0.0348(8) Uani 1 1 d . . . . .
C7 C 0.1386(3) 0.6771(3) 0.4825(2) 0.0335(8) Uani 1 1 d . . . . .
C51 C 0.5516(4) 1.0679(3) 0.2985(3) 0.0515(11) Uani 1 1 d . . . . .
H51 H 0.6101 1.0986 0.2935 0.062 Uiso 1 1 calc R U . . .
C44 C 0.2034(4) 0.8686(4) 0.0519(3) 0.0633(14) Uani 1 1 d . . . . .
H44 H 0.1854 0.8083 0.0596 0.076 Uiso 1 1 calc R U . . .
C20 C 0.0792(3) 0.4228(3) 0.0972(2) 0.0472(10) Uani 1 1 d . . . . .
H20 H 0.1060 0.4381 0.0607 0.057 Uiso 1 1 calc R U . . .
C46 C 0.1811(6) 0.9896(6) -0.0237(3) 0.094(2) Uani 1 1 d . . . . .
H46 H 0.1490 1.0126 -0.0684 0.113 Uiso 1 1 calc R U . . .
C21 C -0.0142(4) 0.3746(4) 0.0801(3) 0.0642(14) Uani 1 1 d . . . . .
H21 H -0.0513 0.3569 0.0318 0.077 Uiso 1 1 calc R U . . .
C48 C 0.2980(4) 1.0110(4) 0.0940(3) 0.0705(16) Uani 1 1 d . . . . .
H48 H 0.3461 1.0492 0.1305 0.085 Uiso 1 1 calc R U . . .
C22 C -0.0535(4) 0.3524(4) 0.1327(3) 0.0556(12) Uani 1 1 d . . . . .
H22 H -0.1175 0.3192 0.1205 0.067 Uiso 1 1 calc R U . . .
C50 C 0.4968(3) 1.0021(3) 0.2465(2) 0.0454(10) Uani 1 1 d . . . . .
H50 H 0.5185 0.9867 0.2062 0.055 Uiso 1 1 calc R U . . .
C23 C -0.0007(4) 0.3780(3) 0.2029(2) 0.0518(11) Uani 1 1 d . . . . .
H23 H -0.0284 0.3628 0.2390 0.062 Uiso 1 1 calc R U . . .
C52 C 0.5215(3) 1.0892(3) 0.3578(2) 0.0469(10) Uani 1 1 d . . . . .
H52 H 0.5601 1.1336 0.3941 0.056 Uiso 1 1 calc R U . . .
C24 C 0.0927(3) 0.4257(3) 0.2209(2) 0.0443(10) Uani 1 1 d . . . . .
H24 H 0.1294 0.4428 0.2694 0.053 Uiso 1 1 calc R U . . .
C54 C 0.3792(3) 0.9807(3) 0.3117(2) 0.0430(9) Uani 1 1 d . . . . .
H54 H 0.3194 0.9516 0.3161 0.052 Uiso 1 1 calc R U . . .
C25 C 0.2933(3) 0.5242(3) 0.1179(2) 0.0349(8) Uani 1 1 d . . . . .
C56 C 0.2175(3) 0.9958(3) 0.4474(2) 0.0440(10) Uani 1 1 d . . . . .
H56 H 0.2620 0.9573 0.4307 0.053 Uiso 1 1 calc R U . . .
C26 C 0.3523(4) 0.4572(3) 0.0985(3) 0.0511(11) Uani 1 1 d . . . . .
H26 H 0.3724 0.4066 0.1263 0.061 Uiso 1 1 calc R U . . .
C58 C 0.1886(5) 1.0977(4) 0.5380(3) 0.0656(14) Uani 1 1 d . . . . .
H58 H 0.2135 1.1303 0.5837 0.079 Uiso 1 1 calc R U . . .
C27 C 0.3818(5) 0.4642(4) 0.0387(3) 0.0679(15) Uani 1 1 d . . . . .
H27 H 0.4220 0.4181 0.0251 0.082 Uiso 1 1 calc R U . . .
C60 C 0.0518(4) 1.0607(3) 0.4292(3) 0.0558(12) Uani 1 1 d . . . . .
H60 H -0.0172 1.0667 0.4005 0.067 Uiso 1 1 calc R U . . .
C28 C 0.3533(4) 0.5376(4) -0.0012(3) 0.0615(14) Uani 1 1 d . . . . .
H28 H 0.3734 0.5418 -0.0425 0.074 Uiso 1 1 calc R U . . .
C62 C -0.0883(3) 0.8315(3) 0.3009(2) 0.0392(9) Uani 1 1 d . . . . .
H62 H -0.0386 0.7884 0.3212 0.047 Uiso 1 1 calc R U . . .
C13 C 0.1418(3) 0.5008(2) 0.40664(18) 0.0310(8) Uani 1 1 d . . . . .
C64 C -0.2639(3) 0.8696(3) 0.2525(3) 0.0552(12) Uani 1 1 d . . . . .
H64 H -0.3350 0.8530 0.2398 0.066 Uiso 1 1 calc R U . . .
C65 C -0.2335(4) 0.9553(3) 0.2413(3) 0.0583(13) Uani 1 1 d . . . . .
H65 H -0.2840 0.9976 0.2207 0.070 Uiso 1 1 calc R U . . .
C66 C -0.1304(3) 0.9808(3) 0.2597(3) 0.0485(11) Uani 1 1 d . . . . .
H66 H -0.1100 1.0402 0.2517 0.058 Uiso 1 1 calc R U . . .
C14 C 0.2468(3) 0.4887(3) 0.4243(2) 0.0401(9) Uani 1 1 d . . . . .
H14 H 0.2931 0.5402 0.4320 0.048 Uiso 1 1 calc R U . . .
C68 C 0.0748(4) 1.0000(3) 0.1867(3) 0.0510(11) Uani 1 1 d . . . . .
H68 H 0.0504 0.9389 0.1696 0.061 Uiso 1 1 calc R U . . .
C32 C 0.3467(4) 0.3618(3) 0.2520(2) 0.0485(10) Uani 1 1 d . . . . .
H32 H 0.2969 0.3270 0.2143 0.058 Uiso 1 1 calc R U . . .
C70 C 0.1225(5) 1.1504(4) 0.1665(4) 0.084(2) Uani 1 1 d . . . . .
H70 H 0.1301 1.1931 0.1347 0.100 Uiso 1 1 calc R U . . .
C33 C 0.4222(5) 0.3184(4) 0.3014(3) 0.0653(14) Uani 1 1 d . . . . .
H33 H 0.4241 0.2534 0.2969 0.078 Uiso 1 1 calc R U . . .
C72 C 0.1333(4) 1.1175(3) 0.2828(3) 0.0630(14) Uani 1 1 d . . . . .
H72 H 0.1494 1.1372 0.3318 0.076 Uiso 1 1 calc R U . . .
C34 C 0.4943(4) 0.3678(4) 0.3566(3) 0.0652(15) Uani 1 1 d . . . . .
H34 H 0.5458 0.3371 0.3900 0.078 Uiso 1 1 calc R U . . .
C16 C 0.2155(4) 0.3265(3) 0.4191(2) 0.0490(11) Uani 1 1 d . . . . .
H16 H 0.2413 0.2665 0.4231 0.059 Uiso 1 1 calc R U . . .
C35 C 0.4916(4) 0.4614(4) 0.3632(3) 0.0596(13) Uani 1 1 d . . . . .
H35 H 0.5412 0.4955 0.4017 0.072 Uiso 1 1 calc R U . . .
C29 C 0.2954(4) 0.6054(4) 0.0185(2) 0.0552(12) Uani 1 1 d . . . . .
H29 H 0.2765 0.6565 -0.0088 0.066 Uiso 1 1 calc R U . . .
C8 C 0.1566(3) 0.7715(3) 0.4895(2) 0.0427(9) Uani 1 1 d . . . . .
H8 H 0.1492 0.8034 0.4485 0.051 Uiso 1 1 calc R U . . .
C30 C 0.2654(3) 0.5985(3) 0.0781(2) 0.0434(9) Uani 1 1 d . . . . .
H30 H 0.2255 0.6448 0.0917 0.052 Uiso 1 1 calc R U . . .
C9 C 0.1850(4) 0.8189(3) 0.5554(2) 0.0524(11) Uani 1 1 d . . . . .
H9 H 0.1973 0.8834 0.5597 0.063 Uiso 1 1 calc R U . . .
C31 C 0.3448(3) 0.4571(3) 0.2584(2) 0.0365(8) Uani 1 1 d . . . . .
C57 C 0.2530(4) 1.0418(3) 0.5142(3) 0.0553(12) Uani 1 1 d . . . . .
H57 H 0.3215 1.0348 0.5435 0.066 Uiso 1 1 calc R U . . .
C1 C -0.0983(3) 0.6200(3) 0.4148(2) 0.0441(10) Uani 1 1 d . . . . .
H1 H -0.0653 0.6472 0.4616 0.053 Uiso 1 1 calc R U . . .
S2B S -0.0333(2) 0.6749(2) 0.12640(14) 0.0524(6) Uani 0.45 1 d D . P A 1
F6B F -0.1605(5) 0.8055(6) 0.1181(3) 0.080(2) Uani 0.45 1 d D . P A 1
F5B F -0.1881(10) 0.7242(7) 0.0226(6) 0.099(4) Uani 0.45 1 d . U P A 1
F4B F -0.0400(10) 0.8038(8) 0.0567(5) 0.118(4) Uani 0.45 1 d D U P A 1
O10B O -0.1178(8) 0.6278(10) 0.1437(5) 0.116(4) Uani 0.45 1 d D . P A 1
O9B O 0.0078(11) 0.6244(8) 0.0794(7) 0.129(4) Uani 0.45 1 d D . P A 1
C74B C -0.1185(6) 0.7546(6) 0.0743(5) 0.082(4) Uani 0.45 1 d D U P A 1
S2A S -0.01193(15) 0.72779(17) 0.11365(10) 0.0434(5) Uani 0.55 1 d D . P A 2
F4A F -0.1009(8) 0.5811(6) 0.1130(6) 0.170(4) Uani 0.55 1 d D U P A 2
F5A F -0.1862(7) 0.6759(6) 0.0346(3) 0.105(3) Uani 0.55 1 d D U P A 2
F6A F -0.1827(5) 0.6876(7) 0.1429(4) 0.122(3) Uani 0.55 1 d D U P A 2
O10A O -0.0458(10) 0.8166(5) 0.0938(6) 0.129(4) Uani 0.55 1 d D . P A 2
O9A O 0.0327(8) 0.6652(7) 0.0789(5) 0.116(4) Uani 0.55 1 d D . P A 2
C74A C -0.1329(6) 0.6670(7) 0.1000(4) 0.091(4) Uani 0.55 1 d D U P A 2
S3 S 0.29239(12) 0.76244(12) 0.82899(8) 0.0717(4) Uani 1 1 d . . . . .
F9 F 0.4847(4) 0.7282(6) 0.8680(5) 0.211(4) Uani 1 1 d . . . . .
F8 F 0.3971(5) 0.6821(6) 0.7596(4) 0.178(3) Uani 1 1 d . . . . .
F7 F 0.3817(6) 0.6101(5) 0.8436(4) 0.185(3) Uani 1 1 d . . . . .
O13 O 0.3150(5) 0.8458(4) 0.8056(3) 0.126(2) Uani 1 1 d . . . . .
O12 O 0.2056(4) 0.7122(5) 0.7793(3) 0.131(2) Uani 1 1 d . . . . .
O11 O 0.2947(4) 0.7667(4) 0.9017(2) 0.1015(16) Uani 1 1 d . . . . .
C75 C 0.3849(9) 0.6954(7) 0.8245(4) 0.115(3) Uani 1 1 d . . . . .
O100 O 0.5431(11) 1.0255(10) 1.0910(8) 0.148(5) Uani 0.5 1 d D U P B 1
C101 C 0.507(3) 1.0606(17) 1.0248(10) 0.22(2) Uani 0.5 1 d D U P B 1
C1AA C 0.4610(19) 0.980(2) 0.9703(7) 0.115(8) Uani 0.5 1 d D . P B 1

loop_
_atom_site_aniso_label
_atom_site_aniso_U_11
_atom_site_aniso_U_22
_atom_site_aniso_U_33
_atom_site_aniso_U_23
_atom_site_aniso_U_13
_atom_site_aniso_U_12
Yb1 0.02487(9) 0.02530(9) 0.02653(9) 0.00327(6) 0.00861(6) 0.00178(6)
S1 0.0353(5) 0.0495(6) 0.0308(5) 0.0023(4) 0.0011(4) -0.0004(4)
P2 0.0352(5) 0.0275(5) 0.0293(5) 0.0022(4) 0.0132(4) 0.0047(4)
P3 0.0298(5) 0.0337(5) 0.0327(5) 0.0091(4) 0.0117(4) 0.0000(4)
P1 0.0337(5) 0.0284(5) 0.0309(5) 0.0065(4) 0.0142(4) 0.0014(4)
P4 0.0315(5) 0.0238(5) 0.0415(5) 0.0006(4) 0.0145(4) 0.0026(4)
F2 0.0475(17) 0.081(2) 0.126(3) -0.004(2) 0.0231(18) 0.0194(16)
F1 0.0463(16) 0.092(2) 0.082(2) 0.0288(18) 0.0057(15) -0.0151(15)
F3 0.0465(16) 0.086(2) 0.082(2) 0.0174(18) -0.0276(15) -0.0101(15)
O4 0.0285(13) 0.0254(12) 0.0385(14) 0.0002(10) 0.0109(11) 0.0036(10)
O3 0.0355(14) 0.0334(14) 0.0372(14) 0.0086(11) 0.0145(11) -0.0026(11)
O1 0.0396(14) 0.0325(14) 0.0349(14) 0.0094(11) 0.0179(12) 0.0035(11)
O5 0.0272(13) 0.0536(17) 0.0315(14) 0.0038(12) 0.0015(11) 0.0001(12)
O7 0.068(2) 0.078(3) 0.058(2) 0.0320(19) 0.0008(18) -0.0134(19)
O6 0.068(2) 0.079(3) 0.053(2) -0.0206(18) 0.0043(17) 0.0113(19)
O2 0.0370(14) 0.0274(13) 0.0315(13) -0.0004(10) 0.0123(11) 0.0043(11)
O8 0.0268(14) 0.0609(19) 0.0410(16) -0.0043(14) -0.0008(12) 0.0036(13)
C39 0.044(3) 0.061(3) 0.075(4) 0.015(3) 0.007(2) 0.015(2)
C4 0.038(3) 0.076(4) 0.084(4) 0.043(3) 0.009(3) 0.001(2)
C0AA 0.0322(19) 0.0309(19) 0.042(2) 0.0113(16) 0.0134(16) 0.0044(15)
C2 0.044(2) 0.046(2) 0.046(2) 0.0066(19) 0.0082(19) 0.0069(19)
C10 0.053(3) 0.054(3) 0.041(2) -0.005(2) 0.015(2) -0.011(2)
C5 0.042(3) 0.081(4) 0.075(4) 0.044(3) 0.027(3) 0.015(2)
C11 0.066(3) 0.053(3) 0.034(2) 0.0056(19) 0.012(2) -0.007(2)
C53 0.060(3) 0.047(3) 0.051(3) -0.003(2) 0.025(2) -0.002(2)
C12 0.060(3) 0.039(2) 0.035(2) 0.0071(17) 0.0143(19) -0.0071(19)
C3 0.051(3) 0.060(3) 0.061(3) 0.016(2) -0.008(2) -0.004(2)
C69 0.070(3) 0.072(4) 0.063(3) 0.029(3) 0.025(3) 0.016(3)
C61 0.033(2) 0.0305(19) 0.043(2) 0.0005(16) 0.0127(17) 0.0011(15)
C37 0.0133(15) 0.0177(16) 0.052(2) -0.0075(15) 0.0028(15) -0.0023(12)
C63 0.037(2) 0.041(2) 0.061(3) 0.002(2) 0.017(2) -0.0058(18)
C41 0.072(4) 0.086(4) 0.068(3) -0.002(3) 0.042(3) 0.015(3)
C15 0.044(2) 0.050(3) 0.054(3) 0.008(2) 0.014(2) 0.016(2)
C55 0.040(2) 0.0252(18) 0.045(2) -0.0034(16) 0.0167(18) -0.0027(16)
C73 0.035(2) 0.050(3) 0.065(3) 0.014(2) -0.006(2) -0.003(2)
C59 0.079(4) 0.062(3) 0.072(4) -0.029(3) 0.041(3) -0.005(3)
C17 0.056(3) 0.033(2) 0.046(2) 0.0062(18) 0.015(2) 0.0016(19)
C42 0.065(3) 0.064(3) 0.056(3) 0.014(2) 0.035(3) 0.014(2)
C18 0.046(2) 0.035(2) 0.034(2) 0.0080(16) 0.0159(17) 0.0033(17)
C67 0.035(2) 0.032(2) 0.053(2) 0.0099(17) 0.0189(18) 0.0057(16)
C19 0.040(2) 0.0296(19) 0.0323(19) -0.0002(15) 0.0128(16) 0.0025(16)
C71 0.140(6) 0.038(3) 0.119(6) 0.017(3) 0.074(5) -0.004(3)
C43 0.043(2) 0.047(2) 0.037(2) 0.0165(18) 0.0163(18) 0.0094(18)
C36 0.040(2) 0.049(2) 0.039(2) 0.0076(18) 0.0106(18) 0.0035(19)
C45 0.101(5) 0.089(5) 0.050(3) 0.001(3) -0.003(3) 0.023(4)
C38 0.036(2) 0.044(2) 0.052(2) 0.0148(19) 0.0106(19) 0.0084(18)
C47 0.088(5) 0.103(5) 0.096(5) 0.071(4) 0.010(4) -0.005(4)
C40 0.049(3) 0.063(3) 0.088(4) -0.012(3) 0.024(3) 0.013(2)
C49 0.034(2) 0.033(2) 0.040(2) 0.0098(16) 0.0127(17) 0.0035(16)
C7 0.0330(19) 0.034(2) 0.035(2) 0.0045(16) 0.0134(16) 0.0003(15)
C51 0.043(2) 0.053(3) 0.058(3) 0.002(2) 0.015(2) -0.013(2)
C44 0.075(4) 0.054(3) 0.047(3) 0.004(2) -0.001(2) 0.014(3)
C20 0.049(2) 0.062(3) 0.032(2) -0.0032(19) 0.0158(19) -0.009(2)
C46 0.100(5) 0.119(6) 0.057(4) 0.051(4) 0.004(3) 0.016(4)
C21 0.058(3) 0.091(4) 0.038(2) -0.010(2) 0.012(2) -0.021(3)
C48 0.060(3) 0.073(4) 0.073(4) 0.044(3) 0.005(3) -0.007(3)
C22 0.048(3) 0.064(3) 0.053(3) -0.003(2) 0.016(2) -0.017(2)
C50 0.042(2) 0.050(3) 0.048(2) 0.004(2) 0.020(2) -0.0048(19)
C23 0.056(3) 0.060(3) 0.044(2) -0.002(2) 0.023(2) -0.013(2)
C52 0.046(2) 0.038(2) 0.050(3) 0.0026(19) 0.006(2) 0.0004(19)
C24 0.048(2) 0.052(3) 0.033(2) -0.0016(18) 0.0147(18) -0.009(2)
C54 0.045(2) 0.041(2) 0.047(2) 0.0030(18) 0.0210(19) -0.0035(18)
C25 0.036(2) 0.036(2) 0.0334(19) 0.0019(16) 0.0136(16) -0.0008(16)
C56 0.046(2) 0.036(2) 0.049(2) 0.0015(18) 0.015(2) -0.0035(18)
C26 0.067(3) 0.045(2) 0.053(3) 0.006(2) 0.035(2) 0.013(2)
C58 0.082(4) 0.062(3) 0.049(3) -0.016(2) 0.021(3) -0.023(3)
C27 0.082(4) 0.069(3) 0.069(3) 0.001(3) 0.048(3) 0.013(3)
C60 0.052(3) 0.052(3) 0.064(3) -0.014(2) 0.023(2) 0.002(2)
C28 0.071(3) 0.083(4) 0.041(3) 0.006(2) 0.033(2) -0.005(3)
C62 0.038(2) 0.033(2) 0.047(2) 0.0028(17) 0.0140(18) 0.0028(16)
C13 0.039(2) 0.0302(19) 0.0264(17) 0.0058(14) 0.0137(15) 0.0035(15)
C64 0.032(2) 0.063(3) 0.068(3) -0.003(2) 0.012(2) -0.006(2)
C65 0.035(2) 0.055(3) 0.083(4) 0.013(3) 0.013(2) 0.008(2)
C66 0.037(2) 0.033(2) 0.075(3) 0.010(2) 0.015(2) 0.0047(17)
C14 0.040(2) 0.041(2) 0.042(2) 0.0065(18) 0.0163(18) 0.0019(17)
C68 0.051(3) 0.046(3) 0.056(3) 0.016(2) 0.014(2) 0.003(2)
C32 0.059(3) 0.040(2) 0.047(2) 0.0100(19) 0.017(2) 0.009(2)
C70 0.100(5) 0.067(4) 0.107(5) 0.050(4) 0.055(4) 0.022(3)
C33 0.088(4) 0.048(3) 0.067(3) 0.024(3) 0.030(3) 0.032(3)
C72 0.087(4) 0.034(2) 0.078(4) 0.006(2) 0.040(3) -0.005(2)
C34 0.063(3) 0.082(4) 0.054(3) 0.035(3) 0.015(3) 0.033(3)
C16 0.063(3) 0.037(2) 0.046(2) 0.0061(19) 0.014(2) 0.013(2)
C35 0.050(3) 0.081(4) 0.042(3) 0.012(2) 0.005(2) 0.013(3)
C29 0.055(3) 0.070(3) 0.044(2) 0.020(2) 0.016(2) 0.001(2)
C8 0.052(3) 0.038(2) 0.041(2) 0.0073(18) 0.0185(19) -0.0005(18)
C30 0.044(2) 0.050(2) 0.038(2) 0.0077(18) 0.0143(18) 0.0066(19)
C9 0.071(3) 0.036(2) 0.052(3) -0.0032(19) 0.023(2) -0.009(2)
C31 0.040(2) 0.036(2) 0.037(2) 0.0084(16) 0.0164(17) 0.0079(17)
C57 0.059(3) 0.050(3) 0.049(3) -0.001(2) 0.006(2) -0.015(2)
C1 0.041(2) 0.049(2) 0.049(2) 0.021(2) 0.0207(19) 0.0083(19)
S2B 0.0508(16) 0.0610(19) 0.0347(13) -0.0066(13) 0.0003(12) 0.0092(14)
F6B 0.064(4) 0.113(6) 0.049(4) -0.009(4) -0.002(3) 0.065(4)
F5B 0.090(6) 0.093(6) 0.068(5) 0.007(5) -0.040(4) 0.030(5)
F4B 0.168(8) 0.118(7) 0.078(5) -0.008(5) 0.062(6) -0.076(6)
O10B 0.096(5) 0.214(11) 0.036(3) -0.023(5) 0.024(3) 0.041(6)
O9B 0.161(9) 0.068(5) 0.105(7) 0.001(5) -0.032(6) 0.022(5)
C74B 0.067(7) 0.072(7) 0.075(7) -0.014(6) -0.020(6) 0.014(6)
S2A 0.0331(10) 0.0547(13) 0.0366(10) 0.0194(10) -0.0011(8) -0.0075(9)
F4A 0.168(8) 0.121(7) 0.213(9) 0.053(6) 0.042(7) -0.029(6)
F5A 0.074(5) 0.146(7) 0.062(4) 0.000(5) -0.021(3) -0.018(5)
F6A 0.065(4) 0.205(8) 0.100(5) -0.020(5) 0.043(4) -0.033(5)
O10A 0.161(9) 0.068(5) 0.105(7) 0.001(5) -0.032(6) 0.022(5)
O9A 0.096(5) 0.214(11) 0.036(3) -0.023(5) 0.024(3) 0.041(6)
C74A 0.067(6) 0.128(8) 0.048(5) -0.008(6) -0.022(5) -0.012(6)
S3 0.0741(9) 0.0873(10) 0.0615(8) 0.0199(7) 0.0293(7) -0.0018(8)
F9 0.079(4) 0.249(8) 0.256(8) -0.031(7) -0.006(4) 0.042(4)
F8 0.144(5) 0.261(8) 0.148(5) -0.005(5) 0.077(4) 0.048(5)
F7 0.248(8) 0.119(5) 0.163(6) 0.017(4) 0.027(5) 0.028(5)
O13 0.191(6) 0.087(3) 0.129(5) 0.052(3) 0.080(4) 0.022(4)
O12 0.086(3) 0.225(7) 0.078(3) -0.017(4) 0.031(3) -0.057(4)
O11 0.122(4) 0.130(4) 0.068(3) 0.018(3) 0.051(3) -0.014(3)
C75 0.165(9) 0.107(7) 0.078(5) 0.015(4) 0.043(6) 0.009(6)
O100 0.147(8) 0.161(8) 0.140(8) 0.035(7) 0.047(7) -0.033(7)
C101 0.23(3) 0.22(3) 0.21(3) 0.037(10) 0.069(12) -0.001(10)
C1AA 0.145(16) 0.162(18) 0.044(7) -0.011(8) 0.047(8) -0.092(16)

loop_
_atom_type_symbol
_atom_type_description
_atom_type_scat_dispersion_real
_atom_type_scat_dispersion_imag
_atom_type_scat_source
C C 0.0033 0.0016 'International Tables Vol C Tables 4.2.6.8 and 6.1.1.4'
H H 0.0000 0.0000 'International Tables Vol C Tables 4.2.6.8 and 6.1.1.4'
F F 0.0171 0.0103 'International Tables Vol C Tables 4.2.6.8 and 6.1.1.4'
O O 0.0106 0.0060 'International Tables Vol C Tables 4.2.6.8 and 6.1.1.4'
P P 0.1023 0.0942 'International Tables Vol C Tables 4.2.6.8 and 6.1.1.4'
S S 0.1246 0.1234 'International Tables Vol C Tables 4.2.6.8 and 6.1.1.4'
Yb Yb -0.3850 5.5486 'International Tables Vol C Tables 4.2.6.8 and 6.1.1.4'

loop_
_geom_angle_atom_site_label_1
_geom_angle_atom_site_label_2
_geom_angle_atom_site_label_3
_geom_angle
_geom_angle_site_symmetry_1
_geom_angle_site_symmetry_3
_geom_angle_publ_flag
O2 Yb1 O3 91.06(10) . . ?
O2 Yb1 O1 92.08(9) . . ?
O3 Yb1 O1 173.15(9) . . ?
O2 Yb1 O4 178.37(9) . . ?
O3 Yb1 O4 89.32(9) . . ?
O1 Yb1 O4 87.72(9) . . ?
O2 Yb1 O8 92.41(10) . . ?
O3 Yb1 O8 94.21(11) . . ?
O1 Yb1 O8 91.75(11) . . ?
O4 Yb1 O8 85.98(10) . . ?
O2 Yb1 O5 88.58(10) . . ?
O3 Yb1 O5 86.54(10) . . ?
O1 Yb1 O5 87.45(10) . . ?
O4 Yb1 O5 93.02(10) . . ?
O8 Yb1 O5 178.75(10) . . ?
O6 S1 O7 119.1(3) . . ?
O6 S1 O5 113.0(2) . . ?
O7 S1 O5 113.5(2) . . ?
O6 S1 C73 104.0(2) . . ?
O7 S1 C73 103.6(2) . . ?
O5 S1 C73 100.7(2) . . ?
O2 P2 C19 111.67(16) . . ?
O2 P2 C31 109.77(17) . . ?
C19 P2 C31 107.44(18) . . ?
O2 P2 C25 110.72(16) . . ?
C19 P2 C25 108.82(18) . . ?
C31 P2 C25 108.31(18) . . ?
O3 P3 C37 108.63(16) . . ?
O3 P3 C43 111.51(18) . . ?
C37 P3 C43 108.83(19) . . ?
O3 P3 C49 111.05(17) . . ?
C37 P3 C49 106.66(17) . . ?
C43 P3 C49 110.00(19) . . ?
O1 P1 C7 112.00(16) . . ?
O1 P1 C0AA 111.20(16) . . ?
C7 P1 C0AA 108.81(18) . . ?
O1 P1 C13 111.76(16) . . ?
C7 P1 C13 107.11(17) . . ?
C0AA P1 C13 105.67(17) . . ?
O4 P4 C67 112.00(17) . . ?
O4 P4 C61 111.20(16) . . ?
C67 P4 C61 107.94(19) . . ?
O4 P4 C55 109.27(17) . . ?
C67 P4 C55 107.13(19) . . ?
C61 P4 C55 109.18(18) . . ?
P4 O4 Yb1 157.81(16) . . ?
P3 O3 Yb1 164.63(17) . . ?
P1 O1 Yb1 176.03(17) . . ?
S1 O5 Yb1 150.32(18) . . ?
P2 O2 Yb1 169.42(17) . . ?
S2A O8 Yb1 142.6(2) . . ?
S2B O8 Yb1 146.1(2) . . ?
C40 C39 C38 121.5(5) . . ?
C40 C39 H39 119.3 . . ?
C38 C39 H39 119.3 . . ?
C5 C4 C3 120.6(5) . . ?
C5 C4 H4 119.7 . . ?
C3 C4 H4 119.7 . . ?
C1 C0AA C2 119.5(4) . . ?
C1 C0AA P1 122.2(3) . . ?
C2 C0AA P1 118.0(3) . . ?
C3 C2 C0AA 119.7(4) . . ?
C3 C2 H2 120.1 . . ?
C0AA C2 H2 120.1 . . ?
C9 C10 C11 119.9(4) . . ?
C9 C10 H10 120.1 . . ?
C11 C10 H10 120.1 . . ?
C4 C5 C1 120.3(5) . . ?
C4 C5 H5 119.8 . . ?
C1 C5 H5 119.8 . . ?
C10 C11 C12 119.7(4) . . ?
C10 C11 H11 120.1 . . ?
C12 C11 H11 120.1 . . ?
C52 C53 C54 119.9(4) . . ?
C52 C53 H53 120.0 . . ?
C54 C53 H53 120.0 . . ?
C11 C12 C7 120.5(4) . . ?
C11 C12 H12 119.7 . . ?
C7 C12 H12 119.7 . . ?
C4 C3 C2 119.7(5) . . ?
C4 C3 H3 120.1 . . ?
C2 C3 H3 120.1 . . ?
C68 C69 C70 119.0(6) . . ?
C68 C69 H69 120.5 . . ?
C70 C69 H69 120.5 . . ?
C66 C61 C62 119.7(4) . . ?
C66 C61 P4 121.4(3) . . ?
C62 C61 P4 118.9(3) . . ?
C38 C37 C42 117.4(4) . . ?
C38 C37 P3 123.8(3) . . ?
C42 C37 P3 118.8(3) . . ?
C64 C63 C62 120.4(4) . . ?
C64 C63 H63 119.8 . . ?
C62 C63 H63 119.8 . . ?
C40 C41 C42 120.8(5) . . ?
C40 C41 H41 119.6 . . ?
C42 C41 H41 119.6 . . ?
C14 C15 C16 119.8(4) . . ?
C14 C15 H15 120.1 . . ?
C16 C15 H15 120.1 . . ?
C56 C55 C60 119.8(4) . . ?
C56 C55 P4 118.2(3) . . ?
C60 C55 P4 121.9(3) . . ?
F1 C73 F2 107.7(5) . . ?
F1 C73 F3 109.1(4) . . ?
F2 C73 F3 108.5(4) . . ?
F1 C73 S1 112.6(3) . . ?
F2 C73 S1 111.1(3) . . ?
F3 C73 S1 107.8(4) . . ?
C58 C59 C60 120.1(5) . . ?
C58 C59 H59 120.0 . . ?
C60 C59 H59 120.0 . . ?
C16 C17 C18 119.5(4) . . ?
C16 C17 H17 120.2 . . ?
C18 C17 H17 120.2 . . ?
C41 C42 C37 118.6(5) . . ?
C41 C42 H42 120.7 . . ?
C37 C42 H42 120.7 . . ?
C17 C18 C13 120.0(4) . . ?
C17 C18 H18 120.0 . . ?
C13 C18 H18 120.0 . . ?
C68 C67 C72 119.8(4) . . ?
C68 C67 P4 118.8(3) . . ?
C72 C67 P4 121.5(4) . . ?
C20 C19 C24 119.2(4) . . ?
C20 C19 P2 122.5(3) . . ?
C24 C19 P2 118.2(3) . . ?
C70 C71 C72 121.0(6) . . ?
C70 C71 H71 119.5 . . ?
C72 C71 H71 119.5 . . ?
C44 C43 C48 119.3(4) . . ?
C44 C43 P3 117.9(3) . . ?
C48 C43 P3 122.8(4) . . ?
C31 C36 C35 119.4(4) . . ?
C31 C36 H36 120.3 . . ?
C35 C36 H36 120.3 . . ?
C46 C45 C44 120.4(6) . . ?
C46 C45 H45 119.8 . . ?
C44 C45 H45 119.8 . . ?
C37 C38 C39 121.7(4) . . ?
C37 C38 H38 119.2 . . ?
C39 C38 H38 119.2 . . ?
C46 C47 C48 120.8(6) . . ?
C46 C47 H47 119.6 . . ?
C48 C47 H47 119.6 . . ?
C39 C40 C41 120.1(5) . . ?
C39 C40 H40 120.0 . . ?
C41 C40 H40 120.0 . . ?
C54 C49 C50 119.2(4) . . ?
C54 C49 P3 119.9(3) . . ?
C50 C49 P3 120.9(3) . . ?
C8 C7 C12 118.9(4) . . ?
C8 C7 P1 120.4(3) . . ?
C12 C7 P1 120.6(3) . . ?
C50 C51 C52 120.0(4) . . ?
C50 C51 H51 120.0 . . ?
C52 C51 H51 120.0 . . ?
C45 C44 C43 119.9(5) . . ?
C45 C44 H44 120.1 . . ?
C43 C44 H44 120.1 . . ?
C21 C20 C19 119.8(4) . . ?
C21 C20 H20 120.1 . . ?
C19 C20 H20 120.1 . . ?
C47 C46 C45 120.5(5) . . ?
C47 C46 H46 119.8 . . ?
C45 C46 H46 119.8 . . ?
C22 C21 C20 120.4(4) . . ?
C22 C21 H21 119.8 . . ?
C20 C21 H21 119.8 . . ?
C43 C48 C47 119.2(6) . . ?
C43 C48 H48 120.4 . . ?
C47 C48 H48 120.4 . . ?
C21 C22 C23 120.4(4) . . ?
C21 C22 H22 119.8 . . ?
C23 C22 H22 119.8 . . ?
C51 C50 C49 120.4(4) . . ?
C51 C50 H50 119.8 . . ?
C49 C50 H50 119.8 . . ?
C22 C23 C24 120.0(4) . . ?
C22 C23 H23 120.0 . . ?
C24 C23 H23 120.0 . . ?
C51 C52 C53 120.1(4) . . ?
C51 C52 H52 120.0 . . ?
C53 C52 H52 120.0 . . ?
C23 C24 C19 120.2(4) . . ?
C23 C24 H24 119.9 . . ?
C19 C24 H24 119.9 . . ?
C49 C54 C53 120.4(4) . . ?
C49 C54 H54 119.8 . . ?
C53 C54 H54 119.8 . . ?
C30 C25 C26 120.1(4) . . ?
C30 C25 P2 118.7(3) . . ?
C26 C25 P2 121.2(3) . . ?
C57 C56 C55 120.5(4) . . ?
C57 C56 H56 119.8 . . ?
C55 C56 H56 119.8 . . ?
C27 C26 C25 119.7(5) . . ?
C27 C26 H26 120.2 . . ?
C25 C26 H26 120.2 . . ?
C57 C58 C59 120.8(5) . . ?
C57 C58 H58 119.6 . . ?
C59 C58 H58 119.6 . . ?
C28 C27 C26 120.3(5) . . ?
C28 C27 H27 119.9 . . ?
C26 C27 H27 119.9 . . ?
C55 C60 C59 119.3(5) . . ?
C55 C60 H60 120.4 . . ?
C59 C60 H60 120.4 . . ?
C27 C28 C29 120.2(4) . . ?
C27 C28 H28 119.9 . . ?
C29 C28 H28 119.9 . . ?
C63 C62 C61 119.8(4) . . ?
C63 C62 H62 120.1 . . ?
C61 C62 H62 120.1 . . ?
C14 C13 C18 119.9(4) . . ?
C14 C13 P1 118.4(3) . . ?
C18 C13 P1 121.6(3) . . ?
C63 C64 C65 120.0(4) . . ?
C63 C64 H64 120.0 . . ?
C65 C64 H64 120.0 . . ?
C64 C65 C66 120.9(4) . . ?
C64 C65 H65 119.6 . . ?
C66 C65 H65 119.6 . . ?
C65 C66 C61 119.2(4) . . ?
C65 C66 H66 120.4 . . ?
C61 C66 H66 120.4 . . ?
C15 C14 C13 119.4(4) . . ?
C15 C14 H14 120.3 . . ?
C13 C14 H14 120.3 . . ?
C67 C68 C69 120.0(5) . . ?
C67 C68 H68 120.0 . . ?
C69 C68 H68 120.0 . . ?
C33 C32 C31 119.3(5) . . ?
C33 C32 H32 120.4 . . ?
C31 C32 H32 120.4 . . ?
C71 C70 C69 121.0(5) . . ?
C71 C70 H70 119.5 . . ?
C69 C70 H70 119.5 . . ?
C34 C33 C32 121.0(5) . . ?
C34 C33 H33 119.5 . . ?
C32 C33 H33 119.5 . . ?
C71 C72 C67 119.2(5) . . ?
C71 C72 H72 120.4 . . ?
C67 C72 H72 120.4 . . ?
C35 C34 C33 119.6(4) . . ?
C35 C34 H34 120.2 . . ?
C33 C34 H34 120.2 . . ?
C17 C16 C15 121.3(4) . . ?
C17 C16 H16 119.4 . . ?
C15 C16 H16 119.4 . . ?
C34 C35 C36 120.9(5) . . ?
C34 C35 H35 119.6 . . ?
C36 C35 H35 119.6 . . ?
C30 C29 C28 119.7(5) . . ?
C30 C29 H29 120.1 . . ?
C28 C29 H29 120.1 . . ?
C9 C8 C7 120.2(4) . . ?
C9 C8 H8 119.9 . . ?
C7 C8 H8 119.9 . . ?
C29 C30 C25 120.1(4) . . ?
C29 C30 H30 120.0 . . ?
C25 C30 H30 120.0 . . ?
C8 C9 C10 120.8(4) . . ?
C8 C9 H9 119.6 . . ?
C10 C9 H9 119.6 . . ?
C36 C31 C32 119.8(4) . . ?
C36 C31 P2 119.4(3) . . ?
C32 C31 P2 120.7(3) . . ?
C58 C57 C56 119.6(5) . . ?
C58 C57 H57 120.2 . . ?
C56 C57 H57 120.2 . . ?
C0AA C1 C5 120.0(5) . . ?
C0AA C1 H1 120.0 . . ?
C5 C1 H1 120.0 . . ?
O9B S2B O8 118.8(6) . . ?
O9B S2B O10B 115.6(7) . . ?
O8 S2B O10B 112.2(4) . . ?
O9B S2B C74B 106.0(7) . . ?
O8 S2B C74B 107.2(3) . . ?
O10B S2B C74B 93.0(7) . . ?
F5B C74B F6B 107.9(9) . . ?
F5B C74B F4B 113.3(11) . . ?
F6B C74B F4B 113.3(9) . . ?
F5B C74B S2B 118.4(7) . . ?
F6B C74B S2B 108.0(6) . . ?
F4B C74B S2B 95.6(7) . . ?
O9A S2A O10A 127.8(7) . . ?
O9A S2A O8 109.5(5) . . ?
O10A S2A O8 111.5(5) . . ?
O9A S2A C74A 99.2(6) . . ?
O10A S2A C74A 101.2(7) . . ?
O8 S2A C74A 103.3(3) . . ?
F6A C74A F5A 112.4(7) . . ?
F6A C74A F4A 105.2(8) . . ?
F5A C74A F4A 114.6(8) . . ?
F6A C74A S2A 118.1(6) . . ?
F5A C74A S2A 105.4(6) . . ?
F4A C74A S2A 101.0(7) . . ?
O13 S3 O11 115.3(4) . . ?
O13 S3 O12 113.2(4) . . ?
O11 S3 O12 115.2(3) . . ?
O13 S3 C75 105.5(4) . . ?
O11 S3 C75 105.0(4) . . ?
O12 S3 C75 100.5(5) . . ?
F7 C75 F8 103.2(8) . . ?
F7 C75 F9 101.9(8) . . ?
F8 C75 F9 102.3(9) . . ?
F7 C75 S3 118.0(8) . . ?
F8 C75 S3 115.0(7) . . ?
F9 C75 S3 114.4(7) . . ?
C1AA O100 C101 32(3) 2_677 . ?
C1AA C101 O100 59.2(16) 2_677 . ?
C1AA C101 C1AA 67(3) 2_677 . ?
O100 C101 C1AA 106.8(16) . . ?
C1AA C101 C101 46(2) 2_677 2_677 ?
O100 C101 C101 92.0(18) . 2_677 ?
C1AA C101 C101 20.2(14) . 2_677 ?
C101 C1AA O100 89(3) 2_677 2_677 ?
C101 C1AA C1AA 85(3) 2_677 2_677 ?
O100 C1AA C1AA 128.5(18) 2_677 2_677 ?
C101 C1AA C101 113(3) 2_677 . ?
O100 C1AA C101 125.4(17) 2_677 . ?
C1AA C1AA C101 28(2) 2_677 . ?

loop_
_geom_bond_atom_site_label_1
_geom_bond_atom_site_label_2
_geom_bond_distance
_geom_bond_site_symmetry_2
_geom_bond_publ_flag
Yb1 O2 2.172(2) . ?
Yb1 O3 2.189(2) . ?
Yb1 O1 2.198(2) . ?
Yb1 O4 2.203(2) . ?
Yb1 O8 2.224(3) . ?
Yb1 O5 2.248(3) . ?
S1 O6 1.417(4) . ?
S1 O7 1.422(4) . ?
S1 O5 1.460(3) . ?
S1 C73 1.833(5) . ?
P2 O2 1.509(3) . ?
P2 C19 1.785(4) . ?
P2 C31 1.797(4) . ?
P2 C25 1.797(4) . ?
P3 O3 1.511(3) . ?
P3 C37 1.775(3) . ?
P3 C43 1.789(4) . ?
P3 C49 1.795(4) . ?
P1 O1 1.506(3) . ?
P1 C7 1.787(4) . ?
P1 C0AA 1.798(4) . ?
P1 C13 1.806(4) . ?
P4 O4 1.508(3) . ?
P4 C67 1.790(4) . ?
P4 C61 1.792(4) . ?
P4 C55 1.800(4) . ?
F2 C73 1.318(6) . ?
F1 C73 1.306(6) . ?
F3 C73 1.343(5) . ?
O8 S2A 1.437(3) . ?
O8 S2B 1.478(4) . ?
C39 C40 1.350(8) . ?
C39 C38 1.380(7) . ?
C39 H39 0.9500 . ?
C4 C5 1.360(8) . ?
C4 C3 1.383(8) . ?
C4 H4 0.9500 . ?
C0AA C1 1.385(6) . ?
C0AA C2 1.390(6) . ?
C2 C3 1.390(7) . ?
C2 H2 0.9500 . ?
C10 C9 1.380(7) . ?
C10 C11 1.380(7) . ?
C10 H10 0.9500 . ?
C5 C1 1.386(6) . ?
C5 H5 0.9500 . ?
C11 C12 1.383(6) . ?
C11 H11 0.9500 . ?
C53 C52 1.383(6) . ?
C53 C54 1.386(6) . ?
C53 H53 0.9500 . ?
C12 C7 1.395(5) . ?
C12 H12 0.9500 . ?
C3 H3 0.9500 . ?
C69 C68 1.380(7) . ?
C69 C70 1.392(9) . ?
C69 H69 0.9500 . ?
C61 C66 1.392(6) . ?
C61 C62 1.393(5) . ?
C37 C38 1.340(5) . ?
C37 C42 1.471(6) . ?
C63 C64 1.370(7) . ?
C63 C62 1.379(6) . ?
C63 H63 0.9500 . ?
C41 C40 1.360(8) . ?
C41 C42 1.386(7) . ?
C41 H41 0.9500 . ?
C15 C14 1.384(6) . ?
C15 C16 1.385(7) . ?
C15 H15 0.9500 . ?
C55 C56 1.388(6) . ?
C55 C60 1.389(6) . ?
C59 C58 1.378(8) . ?
C59 C60 1.390(7) . ?
C59 H59 0.9500 . ?
C17 C16 1.359(6) . ?
C17 C18 1.389(6) . ?
C17 H17 0.9500 . ?
C42 H42 0.9500 . ?
C18 C13 1.392(5) . ?
C18 H18 0.9500 . ?
C67 C68 1.378(6) . ?
C67 C72 1.390(6) . ?
C19 C20 1.390(6) . ?
C19 C24 1.397(6) . ?
C71 C70 1.332(10) . ?
C71 C72 1.379(8) . ?
C71 H71 0.9500 . ?
C43 C44 1.383(7) . ?
C43 C48 1.386(7) . ?
C36 C31 1.389(6) . ?
C36 C35 1.391(6) . ?
C36 H36 0.9500 . ?
C45 C46 1.354(10) . ?
C45 C44 1.382(8) . ?
C45 H45 0.9500 . ?
C38 H38 0.9500 . ?
C47 C46 1.351(10) . ?
C47 C48 1.390(8) . ?
C47 H47 0.9500 . ?
C40 H40 0.9500 . ?
C49 C54 1.382(6) . ?
C49 C50 1.394(5) . ?
C7 C8 1.389(6) . ?
C51 C50 1.379(6) . ?
C51 C52 1.381(7) . ?
C51 H51 0.9500 . ?
C44 H44 0.9500 . ?
C20 C21 1.385(7) . ?
C20 H20 0.9500 . ?
C46 H46 0.9500 . ?
C21 C22 1.375(7) . ?
C21 H21 0.9500 . ?
C48 H48 0.9500 . ?
C22 C23 1.375(6) . ?
C22 H22 0.9500 . ?
C50 H50 0.9500 . ?
C23 C24 1.381(6) . ?
C23 H23 0.9500 . ?
C52 H52 0.9500 . ?
C24 H24 0.9500 . ?
C54 H54 0.9500 . ?
C25 C30 1.383(6) . ?
C25 C26 1.384(6) . ?
C56 C57 1.377(6) . ?
C56 H56 0.9500 . ?
C26 C27 1.381(7) . ?
C26 H26 0.9500 . ?
C58 C57 1.372(8) . ?
C58 H58 0.9500 . ?
C27 C28 1.375(8) . ?
C27 H27 0.9500 . ?
C60 H60 0.9500 . ?
C28 C29 1.384(7) . ?
C28 H28 0.9500 . ?
C62 H62 0.9500 . ?
C13 C14 1.387(6) . ?
C64 C65 1.374(7) . ?
C64 H64 0.9500 . ?
C65 C66 1.382(6) . ?
C65 H65 0.9500 . ?
C66 H66 0.9500 . ?
C14 H14 0.9500 . ?
C68 H68 0.9500 . ?
C32 C33 1.384(7) . ?
C32 C31 1.392(6) . ?
C32 H32 0.9500 . ?
C70 H70 0.9500 . ?
C33 C34 1.373(8) . ?
C33 H33 0.9500 . ?
C72 H72 0.9500 . ?
C34 C35 1.367(8) . ?
C34 H34 0.9500 . ?
C16 H16 0.9500 . ?
C35 H35 0.9500 . ?
C29 C30 1.379(6) . ?
C29 H29 0.9500 . ?
C8 C9 1.371(6) . ?
C8 H8 0.9500 . ?
C30 H30 0.9500 . ?
C9 H9 0.9500 . ?
C57 H57 0.9500 . ?
C1 H1 0.9500 . ?
S2B O9B 1.401(8) . ?
S2B O10B 1.484(8) . ?
S2B C74B 1.807(8) . ?
F6B C74B 1.364(8) . ?
F5B C74B 1.212(14) . ?
F4B C74B 1.434(9) . ?
S2A O9A 1.365(6) . ?
S2A O10A 1.428(7) . ?
S2A C74A 1.806(8) . ?
F4A C74A 1.354(8) . ?
F5A C74A 1.295(8) . ?
F6A C74A 1.269(8) . ?
S3 O13 1.404(5) . ?
S3 O11 1.432(4) . ?
S3 O12 1.437(5) . ?
S3 C75 1.631(10) . ?
F9 C75 1.425(11) . ?
F8 C75 1.352(9) . ?
F7 C75 1.337(10) . ?
O100 C1AA 1.199(19) 2_677 ?
O100 C101 1.396(10) . ?
C101 C1AA 0.73(6) 2_677 ?
C101 C1AA 1.528(10) . ?
C101 C101 1.94(5) 2_677 ?
C1AA C101 0.73(6) 2_677 ?
C1AA O100 1.199(19) 2_677 ?
C1AA C1AA 1.41(3) 2_677 ?
